data_4312912
loop_
_publ_author_name
'W. G. Jackson'
'A. F. M. M. Rahman'
'D. C. Craig'

_publ_section_title
;
 The First Oxygen-Bonded Sulfenate Ion: Crystal and Molecular Structures
 of Bis(ethylenediamine)(2-pyridinesulfenato-O)cobalt(III) and
 Bis(ethylenediamine)(2-pyridinesulfinato-O)cobalt(III)
;
_journal_name_full 'Inorganic Chemistry'
_journal_page_first 383
_journal_page_last 388
_journal_paper_doi 10.1021/ic020207o
_journal_volume 42
_journal_year 2003
_chemical_formula_moiety 'C9 H20 Co N5 O S 2+,2(Cl O4 1-)'
_chemical_formula_sum 'C9 H20 Cl2 Co N5 O9 S'
_chemical_formula_weight 504.2
_chemical_name_systematic
;
1-rac-[Co(en)2(py-SO1.00-O](ClO4)2
;
_space_group_IT_number 2
_symmetry_cell_setting triclinic
_symmetry_space_group_name_Hall '-P 1'
_symmetry_space_group_name_H-M 'P -1'
_atom_type_scat_source 'International Tables for X-ray Crystallography, Vol. IV'
_audit_creation_method 'RAELSPUB and manual entry'
_cell_angle_alpha 75.73(2)
_cell_angle_beta 84.80(2)
_cell_angle_gamma 84.92(2)
_cell_formula_units_Z 2
_cell_length_a 9.231(2)
_cell_length_b 9.383(2)
_cell_length_c 11.253(3)
_cell_measurement_reflns_used 25
_cell_measurement_temperature 294
_cell_measurement_theta_max 23
_cell_measurement_theta_min 20
_cell_volume 938.5(4)
_computing_cell_refinement 'CAD4 Version 5.0, 1989'
_computing_data_collection 'CAD4 Version 5.0, 1989'
_computing_data_reduction 'Local program'
_computing_molecular_graphics 'ORTEP-II, (Johnson, 1976)'
_computing_publication_material 'Local programs'
_computing_structure_refinement 'RAELS, (Rae, 1989)'
_computing_structure_solution 'SIR92 (Altomare et al, 1994)'
_diffrn_measurement_device_type 'Nonius CAD-4'
_diffrn_measurement_method \w--2\q
_diffrn_radiation_type 'Mo K\a'
_diffrn_radiation_wavelength 0.71073
_diffrn_reflns_av_R_equivalents 0.007
_diffrn_reflns_limit_h_max 10
_diffrn_reflns_limit_h_min -10
_diffrn_reflns_limit_k_max 11
_diffrn_reflns_limit_k_min 0
_diffrn_reflns_limit_l_max 13
_diffrn_reflns_limit_l_min -13
_diffrn_reflns_number 3504
_diffrn_reflns_theta_max 25
_diffrn_standards_decay_% 0
_diffrn_standards_interval_time 30min
_diffrn_standards_number 1
_exptl_absorpt_coefficient_mu 1.358
_exptl_absorpt_correction_T_max 0.84
_exptl_absorpt_correction_T_min 0.73
_exptl_absorpt_correction_type analytical
_exptl_absorpt_process_details '(DeMeulenaer & Tompa, 1965)'
_exptl_crystal_colour green
_exptl_crystal_density_diffrn 1.78
_exptl_crystal_density_method 'not measured'
_exptl_crystal_description prism
_exptl_crystal_F_000 516.0
_exptl_crystal_size_max 0.24
_exptl_crystal_size_mid 0.14
_exptl_crystal_size_min 0.11
_refine_diff_density_max 1.04
_refine_diff_density_min -0.91
_refine_ls_extinction_method none
_refine_ls_goodness_of_fit_ref 1.90
_refine_ls_hydrogen_treatment noref
_refine_ls_number_parameters 197
_refine_ls_number_reflns 2952
_refine_ls_R_factor_gt 0.049
_refine_ls_shift/su_max 0.008
_refine_ls_structure_factor_coef F
_refine_ls_weighting_details 'w = 1/[\s^2^(F) + 0.0004F^2^]'
_refine_ls_weighting_scheme calc
_refine_ls_wR_factor_ref 0.093
_reflns_number_gt 2952
_reflns_number_total 3284
_reflns_threshold_expression I>2\s(I)
_cod_data_source_file ic020207o_s1.cif
_cod_data_source_block DDAN3(1)
_cod_database_code 4312912

loop_
_symmetry_equiv_pos_site_id
_symmetry_equiv_pos_as_xyz
1 x,y,z
2 -x,-y,-z

loop_
_atom_site_label
_atom_site_fract_x
_atom_site_fract_y
_atom_site_fract_z
_atom_site_U_iso_or_equiv
_atom_site_adp_type
_atom_site_type_symbol
_atom_site_occupancy
Co 0.30201(5) 0.32748(5) 0.26205(4) 0.0282(3) Uani Co 1.0
S 0.4498(2) 0.1258(1) 0.1210(1) 0.0542(4) Uani S 1.0
O1 0.4473(3) 0.2866(3) 0.1434(3) 0.0437(7) Uani O 1.0
N1 0.1898(4) 0.1810(4) 0.2202(3) 0.0354(8) Uani N 1.0
C1 0.2661(5) 0.0953(5) 0.1529(4) 0.041(1) Uani C 1.0
C2 0.2026(7) -0.0108(5) 0.1119(4) 0.055(1) Uani C 1.0
C3 0.0586(7) -0.0305(6) 0.1438(5) 0.064(2) Uani C 1.0
C4 -0.0230(6) 0.0588(6) 0.2099(5) 0.060(1) Uani C 1.0
C5 0.0452(5) 0.1652(6) 0.2451(4) 0.050(1) Uani C 1.0
N2 0.3904(4) 0.1760(4) 0.3940(3) 0.0386(8) Uani N 1.0
N3 0.1625(4) 0.3695(4) 0.3950(3) 0.0369(8) Uani N 1.0
C6 0.3211(8) 0.1847(7) 0.5148(5) 0.076(2) Uani C 1.0
C7 0.1790(7) 0.2470(9) 0.5068(5) 0.084(2) Uani C 1.0
N4 0.2150(4) 0.4794(4) 0.1320(3) 0.0360(8) Uani N 1.0
N5 0.4278(4) 0.4792(4) 0.2765(3) 0.0352(8) Uani N 1.0
C8 0.3104(7) 0.6019(6) 0.0946(5) 0.064(2) Uani C 1.0
C9 0.3780(7) 0.6234(6) 0.1968(6) 0.070(2) Uani C 1.0
Cl1A 0.82577(10) 0.62192(11) 0.16892(8) 0.044(1) Uani Cl 1.0
O1A 0.7418(3) 0.7416(3) 0.2029(3) 0.091(2) Uani O 1.0
O2A 0.9188(3) 0.5527(3) 0.2632(2) 0.075(2) Uani O 1.0
O3A 0.9111(3) 0.6748(3) 0.0579(2) 0.062(1) Uani O 1.0
O4A 0.7314(3) 0.5186(3) 0.1516(3) 0.089(2) Uani O 1.0
Cl1B 0.72490(11) 0.25909(11) 0.50476(9) 0.046(1) Uani Cl 1.0
O1B 0.7263(4) 0.2177(3) 0.3916(2) 0.081(2) Uani O 1.0
O2B 0.6772(4) 0.1419(3) 0.6024(2) 0.090(2) Uani O 1.0
O3B 0.6286(4) 0.3861(3) 0.5019(3) 0.097(2) Uani O 1.0
O4B 0.8675(2) 0.2907(4) 0.5231(3) 0.1149(9) Uani O 1.0
HC2 0.2610 -0.0713 0.0604 0.055 Uani H 1.0
HC3 0.0115 -0.1099 0.1193 0.064 Uani H 1.0
HC4 -0.1293 0.0464 0.2317 0.060 Uani H 1.0
HC5 -0.0139 0.2324 0.2902 0.050 Uani H 1.0
H1N2 0.4966 0.1909 0.3919 0.039 Uani H 1.0
H2N2 0.3781 0.0764 0.3806 0.039 Uani H 1.0
H1N3 0.0608 0.3771 0.3691 0.037 Uani H 1.0
H2N3 0.1834 0.4644 0.4132 0.037 Uani H 1.0
H1C6 0.3793 0.2463 0.5511 0.076 Uani H 1.0
H2C6 0.3197 0.0830 0.5694 0.076 Uani H 1.0
H1C7 0.1502 0.2863 0.5811 0.084 Uani H 1.0
H2C7 0.1130 0.1689 0.5043 0.084 Uani H 1.0
H1N4 0.1172 0.5156 0.1631 0.036 Uani H 1.0
H2N4 0.2038 0.4376 0.0601 0.036 Uani H 1.0
H1N5 0.5307 0.4522 0.2500 0.035 Uani H 1.0
H2N5 0.4223 0.4868 0.3639 0.035 Uani H 1.0
H1C8 0.2512 0.6940 0.0576 0.064 Uani H 1.0
H2C8 0.3876 0.5796 0.0322 0.064 Uani H 1.0
H1C9 0.3063 0.6766 0.2457 0.070 Uani H 1.0
H2C9 0.4639 0.6837 0.1665 0.070 Uani H 1.0

loop_
_atom_site_aniso_label
_atom_site_aniso_U_11
_atom_site_aniso_U_22
_atom_site_aniso_U_33
_atom_site_aniso_U_12
_atom_site_aniso_U_13
_atom_site_aniso_U_23
_atom_site_aniso_type_symbol
Co 0.0279(4) 0.0281(4) 0.0299(4) -0.0040(2) -0.0004(2) -0.0096(2) Co
S 0.0608(8) 0.0420(7) 0.0610(8) 0.0037(5) 0.0117(6) -0.0225(6) S
O1 0.044(2) 0.043(2) 0.045(2) -0.003(1) 0.012(1) -0.017(1) O
N1 0.042(2) 0.032(2) 0.035(2) -0.010(1) -0.004(2) -0.009(1) N
C1 0.056(3) 0.031(2) 0.038(2) -0.005(2) -0.006(2) -0.010(2) C
C2 0.091(4) 0.031(2) 0.051(3) -0.011(2) -0.012(3) -0.016(2) C
C3 0.097(4) 0.043(3) 0.059(3) -0.028(3) -0.024(3) -0.010(2) C
C4 0.068(3) 0.060(3) 0.056(3) -0.033(3) -0.011(3) -0.008(3) C
C5 0.046(3) 0.060(3) 0.047(3) -0.021(2) -0.003(2) -0.013(2) C
N2 0.040(2) 0.038(2) 0.037(2) 0.000(2) -0.003(2) -0.009(2) N
N3 0.034(2) 0.044(2) 0.034(2) 0.000(2) -0.002(1) -0.014(2) N
C6 0.092(4) 0.080(4) 0.037(3) 0.026(4) 0.010(3) 0.007(3) C
C7 0.077(4) 0.117(6) 0.036(3) 0.036(4) 0.011(3) 0.006(3) C
N4 0.042(2) 0.034(2) 0.032(2) -0.005(2) -0.002(2) -0.009(1) N
N5 0.029(2) 0.036(2) 0.043(2) -0.008(1) -0.002(1) -0.012(2) N
C8 0.080(4) 0.044(3) 0.062(3) -0.022(3) -0.023(3) 0.008(2) C
C9 0.087(4) 0.037(3) 0.085(4) -0.021(3) -0.036(3) 0.004(3) C
Cl1A 0.038(1) 0.054(2) 0.0418(9) -0.0007(5) -0.0066(4) -0.015(1) Cl
O1A 0.081(2) 0.113(3) 0.092(2) 0.043(2) -0.026(2) -0.062(3) O
O2A 0.070(2) 0.106(3) 0.046(1) 0.022(2) -0.019(1) -0.014(1) O
O3A 0.064(2) 0.073(2) 0.047(1) -0.015(1) 0.0003(7) -0.007(1) O
O4A 0.076(2) 0.120(3) 0.088(2) -0.053(2) 0.011(2) -0.045(2) O
Cl1B 0.043(2) 0.047(2) 0.050(1) -0.011(1) -0.0036(5) -0.0119(6) Cl
O1B 0.106(3) 0.086(3) 0.061(1) -0.013(2) 0.000(1) -0.034(1) O
O2B 0.132(4) 0.071(2) 0.064(2) -0.044(2) -0.012(2) 0.006(1) O
O3B 0.120(3) 0.073(2) 0.099(3) 0.033(2) -0.020(2) -0.032(2) O
O4B 0.059(1) 0.183(5) 0.108(3) -0.049(2) -0.017(2) -0.026(3) O

loop_
_geom_angle_atom_site_label_1
_geom_angle_atom_site_label_2
_geom_angle_atom_site_label_3
_geom_angle
_geom_angle_site_symmetry_1
_geom_angle_site_symmetry_2
_geom_angle_site_symmetry_3
_geom_angle_publ_flag
O1 Co N1 86.8(1) 1_555 1_555 1_555 no
O1 Co N2 92.0(1) 1_555 1_555 1_555 no
O1 Co N3 175.4(1) 1_555 1_555 1_555 no
O1 Co N4 88.2(1) 1_555 1_555 1_555 no
O1 Co N5 85.1(1) 1_555 1_555 1_555 no
N1 Co N2 91.1(2) 1_555 1_555 1_555 no
N1 Co N3 96.4(1) 1_555 1_555 1_555 no
N1 Co N4 89.6(1) 1_555 1_555 1_555 no
N1 Co N5 170.8(1) 1_555 1_555 1_555 no
N2 Co N3 84.7(1) 1_555 1_555 1_555 no
N2 Co N4 179.4(2) 1_555 1_555 1_555 no
N2 Co N5 93.7(2) 1_555 1_555 1_555 no
N3 Co N4 95.0(1) 1_555 1_555 1_555 no
N3 Co N5 91.9(1) 1_555 1_555 1_555 no
N4 Co N5 85.8(1) 1_555 1_555 1_555 no
O1 S C1 99.4(2) 1_555 1_555 1_555 no
Co O1 S 114.7(2) 1_555 1_555 1_555 no
Co N1 C1 114.9(3) 1_555 1_555 1_555 no
Co N1 C5 126.7(3) 1_555 1_555 1_555 no
C1 N1 C5 118.3(4) 1_555 1_555 1_555 no
S C1 N1 115.6(3) 1_555 1_555 1_555 no
S C1 C2 121.9(4) 1_555 1_555 1_555 no
N1 C1 C2 122.5(5) 1_555 1_555 1_555 no
C1 C2 C3 118.2(5) 1_555 1_555 1_555 no
C2 C3 C4 120.4(4) 1_555 1_555 1_555 no
C3 C4 C5 118.7(5) 1_555 1_555 1_555 no
N1 C5 C4 121.7(5) 1_555 1_555 1_555 no
Co N2 C6 111.1(3) 1_555 1_555 1_555 no
Co N3 C7 108.7(3) 1_555 1_555 1_555 no
N2 C6 C7 111.9(5) 1_555 1_555 1_555 no
N3 C7 C6 112.4(5) 1_555 1_555 1_555 no
Co N4 C8 109.0(3) 1_555 1_555 1_555 no
Co N5 C9 109.3(3) 1_555 1_555 1_555 no
N4 C8 C9 111.1(4) 1_555 1_555 1_555 no
N5 C9 C8 110.4(4) 1_555 1_555 1_555 no
O1A Cl1A O2A 109.47 1_555 1_555 1_555 no

loop_
_geom_bond_atom_site_label_1
_geom_bond_atom_site_label_2
_geom_bond_distance
_geom_bond_site_symmetry_1
_geom_bond_site_symmetry_2
_geom_bond_publ_flag
Co O1 1.888(3) 1_555 1_555 no
Co N1 1.961(3) 1_555 1_555 no
Co N2 1.966(3) 1_555 1_555 no
Co N3 1.976(3) 1_555 1_555 no
Co N4 1.949(3) 1_555 1_555 no
Co N5 1.960(3) 1_555 1_555 no
S O1 1.588(3) 1_555 1_555 no
S C1 1.735(5) 1_555 1_555 no
N1 C1 1.348(6) 1_555 1_555 no
N1 C5 1.353(6) 1_555 1_555 no
C1 C2 1.388(6) 1_555 1_555 no
C2 C3 1.362(9) 1_555 1_555 no
C3 C4 1.384(9) 1_555 1_555 no
C4 C5 1.379(7) 1_555 1_555 no
N2 C6 1.466(6) 1_555 1_555 no
N3 C7 1.489(7) 1_555 1_555 no
C6 C7 1.390(9) 1_555 1_555 no
N4 C8 1.465(6) 1_555 1_555 no
N5 C9 1.488(6) 1_555 1_555 no
C8 C9 1.421(8) 1_555 1_555 no
Cl1A O1A 1.418(1) 1_555 1_555 no
